data_7132066
loop_
_publ_author_name
'Zhou, Yuyang'
'Doi, Ryohei'
'Ogoshi, Sensuke'

_publ_section_title
;
 Difluoromethylene Insertion into Fluoroalkyl Copper Complexes
;
_journal_name_full 'Chemical Communications'
_journal_paper_doi 10.1039/D3CC03481J
_journal_year 2023
_chemical_formula_moiety 'C15 H9 F4 N'
_chemical_formula_sum 'C15 H9 F4 N'
_chemical_formula_weight 279.23
_space_group_crystal_system monoclinic
_space_group_IT_number 14
_space_group_name_Hall '-P 2ybc'
_space_group_name_H-M_alt 'P 1 21/c 1'
_atom_sites_solution_hydrogens geom
_atom_sites_solution_primary dual
_audit_creation_date 2023-06-06
_audit_creation_method
;
Olex2 1.5
(compiled 2023.03.06 svn.rbb2c1857 for OlexSys, GUI svn.r6748)
;
_audit_update_record
;
2023-06-29 deposited with the CCDC.	2023-08-30 downloaded from the CCDC.
;
_cell_angle_alpha 90
_cell_angle_beta 90.679(2)
_cell_angle_gamma 90
_cell_formula_units_Z 4
_cell_length_a 13.8964(3)
_cell_length_b 5.82860(10)
_cell_length_c 14.9634(4)
_cell_measurement_reflns_used 6882
_cell_measurement_temperature 293(2)
_cell_measurement_theta_max 77.0660
_cell_measurement_theta_min 5.9310
_cell_volume 1211.90(5)
_computing_cell_refinement 'CrysAlisPro 1.171.42.81a (Rigaku OD, 2023)'
_computing_data_collection 'CrysAlisPro 1.171.42.81a (Rigaku OD, 2023)'
_computing_data_reduction 'CrysAlisPro 1.171.42.81a (Rigaku OD, 2023)'
_computing_molecular_graphics 'Olex2 1.5 (Dolomanov et al., 2009)'
_computing_publication_material 'Olex2 1.5 (Dolomanov et al., 2009)'
_computing_structure_refinement 'SHELXL 2019/2 (Sheldrick, 2015)'
_computing_structure_solution 'SHELXT 2018/2 (Sheldrick, 2018)'
_diffrn_ambient_temperature 293(2)
_diffrn_detector 'Hybrid Pixel Array Detector'
_diffrn_detector_area_resol_mean 10.0000
_diffrn_detector_type HyPix
_diffrn_measured_fraction_theta_full 1.000
_diffrn_measured_fraction_theta_max 1.000
_diffrn_measurement_details
;
List of Runs (angles in degrees, time in seconds):

  # Type    Start    End  Width  t~exp~   \w     \q     \k     \f   Frames
#--------------------------------------------------------------------------
  1  \w    -19.00   8.00   0.50    0.05    --   47.45 -77.00 150.00   54
  2  \w     14.00  70.00   0.50    0.05    --   47.45 -77.00 150.00  112
  3  \w     52.00 120.00   0.50    0.05    --   47.45  57.00   0.00  136
  4  \w     96.00 122.00   0.50    0.21    --   86.25 110.00  17.00   52
  5  \w    -19.00  19.00   0.50    0.05    --   47.45 -37.00-180.00   76
  6  \w    -27.00  -2.00   0.50    0.05    --   47.45 -19.00-150.00   50
  7  \w    -10.00  20.00   0.50    0.05    --   47.45 -37.00-150.00   60
  8  \w    -27.00   5.00   0.50    0.05    --   47.45 -19.00-120.00   64
  9  \w    -23.00   5.00   0.50    0.05    --   47.45 -19.00  90.00   56
 10  \w     17.00  42.00   0.50    0.21    --   86.25 -57.00  90.00   50
 11  \w     16.00  44.00   0.50    0.21    --   86.25 -57.00  30.00   56
 12  \w     15.00  42.00   0.50    0.21    --   86.25 -57.00 -90.00   54
 13  \w   -107.00 -81.00   0.50    0.21    -- -107.75 125.00 -60.00   52
 14  \w    -71.00 -38.00   0.50    0.21    -- -107.75 125.00-120.00   66
 15  \w   -106.00 -80.00   0.50    0.21    -- -107.75 125.00-120.00   52
 16  \w   -103.00 -53.00   0.50    0.21    -- -107.75 125.00  30.00  100
 17  \w    -65.00 -40.00   0.50    0.21    -- -107.75 137.00  55.09   50
 18  \w   -120.00 -95.00   0.50    0.21    -- -107.75 137.00  55.09   50
 19  \w    -84.00 -10.00   0.50    0.05    --  -47.45 110.00  17.00  148
 20  \w    -98.00 -62.00   0.50    0.21    -- -107.75 125.00 150.00   72
 21  \w   -110.00 -84.00   0.50    0.21    -- -107.75 125.00  90.00   52
 22  \w   -111.00 -86.00   0.50    0.21    -- -107.75 125.00  60.00   50
 23  \w   -107.00 -81.00   0.50    0.21    -- -107.75 110.00  17.00   52
 24  \w    -63.00 -37.00   0.50    0.21    -- -107.75  37.00 -90.00   52
 25  \w    -76.00 -35.00   0.50    0.21    -- -107.75  77.00  30.00   82
 26  \w   -123.00 -81.00   0.50    0.21    -- -107.75  77.00  30.00   84
 27  \w   -126.00 -97.00   0.50    0.21    -- -107.75  77.00 -60.00   58
 28  \w    -81.00 -55.00   0.50    0.21    -- -107.75  77.00 -60.00   52
 29  \w    -87.00 -37.00   0.50    0.21    -- -107.75  57.00-180.00  100
 30  \w    -77.00 -35.00   0.50    0.21    -- -107.75  57.00 -90.00   84
 31  \w    -73.00 -40.00   0.50    0.21    -- -107.75  57.00  30.00   66
 32  \w    -60.00 -35.00   0.50    0.21    -- -107.75  37.00  60.00   50
 33  \w    -87.00 -50.00   0.50    0.21    -- -107.75  57.00 150.00   74
 34  \w     10.00  45.00   0.50    0.05    --   47.45-110.00 -78.00   70
 35  \w     39.00  66.00   0.50    0.21    --   86.25-110.00 -78.00   54
 36  \w    -63.00 -34.00   0.50    0.21    -- -107.75  37.00-120.00   58
 37  \w    -60.00 -34.00   0.50    0.21    -- -107.75  37.00   0.00   52
 38  \w   -175.00-101.00   0.50    0.21    -- -107.75 -19.00  60.00  148
 39  \w   -171.00 -95.00   0.50    0.21    -- -107.75 -37.00 150.00  152
 40  \w   -138.00 -86.00   0.50    0.21    -- -107.75 -77.00  60.00  104
 41  \w   -177.00 -96.00   0.50    0.21    -- -107.75 -37.00-180.00  162
 42  \w   -153.00-125.00   0.50    0.21    -- -107.75-110.00 -78.00   56
 43  \w   -107.00 -82.00   0.50    0.21    -- -107.75-110.00 -78.00   50
 44  \w   -117.00 -74.00   0.50    0.21    -- -107.75-125.00 -30.00   86
 45  \w   -170.00-144.00   0.50    0.21    -- -107.75-125.00 -30.00   52
;
_diffrn_measurement_device 'four-circle diffractometer'
_diffrn_measurement_device_type 'XtaLAB Synergy, Single source at offset/far, HyPix'
_diffrn_measurement_method '\w scans'
_diffrn_orient_matrix_type 'CrysAlisPro convention (1999,Acta A55,543-557)'
_diffrn_orient_matrix_UB_11 0.0589200000
_diffrn_orient_matrix_UB_12 0.0042586000
_diffrn_orient_matrix_UB_13 -0.0865274000
_diffrn_orient_matrix_UB_21 0.0847702000
_diffrn_orient_matrix_UB_22 0.1114815000
_diffrn_orient_matrix_UB_23 0.0511325000
_diffrn_orient_matrix_UB_31 0.0404595000
_diffrn_orient_matrix_UB_32 -0.2396125000
_diffrn_orient_matrix_UB_33 0.0223004000
_diffrn_radiation_monochromator mirror
_diffrn_radiation_probe x-ray
_diffrn_radiation_type 'Cu K\a'
_diffrn_radiation_wavelength 1.54184
_diffrn_reflns_av_R_equivalents 0.0493
_diffrn_reflns_av_unetI/netI 0.0343
_diffrn_reflns_Laue_measured_fraction_full 1.000
_diffrn_reflns_Laue_measured_fraction_max 1.000
_diffrn_reflns_limit_h_max 16
_diffrn_reflns_limit_h_min -16
_diffrn_reflns_limit_k_max 6
_diffrn_reflns_limit_k_min -7
_diffrn_reflns_limit_l_max 17
_diffrn_reflns_limit_l_min -18
_diffrn_reflns_number 12705
_diffrn_reflns_point_group_measured_fraction_full 1.000
_diffrn_reflns_point_group_measured_fraction_max 1.000
_diffrn_reflns_theta_full 67.684
_diffrn_reflns_theta_max 68.248
_diffrn_reflns_theta_min 5.915
_diffrn_source 'micro-focus sealed X-ray tube'
_diffrn_source_type 'PhotonJet (Cu) X-ray Source'
_exptl_absorpt_coefficient_mu 1.162
_exptl_absorpt_correction_T_max 1.00000
_exptl_absorpt_correction_T_min 0.85051
_exptl_absorpt_correction_type multi-scan
_exptl_absorpt_process_details
;
CrysAlisPro 1.171.42.81a (Rigaku Oxford Diffraction, 2023)
Empirical absorption correction using spherical harmonics,
implemented in SCALE3 ABSPACK scaling algorithm.
;
_exptl_crystal_colour colorless
_exptl_crystal_density_diffrn 1.530
_exptl_crystal_description block
_exptl_crystal_F_000 568
_exptl_crystal_recrystallization_method 'Re-crystallisation from solvent: hot hexane'
_exptl_crystal_size_max 0.1
_exptl_crystal_size_mid 0.1
_exptl_crystal_size_min 0.1
_refine_diff_density_max 0.222
_refine_diff_density_min -0.205
_refine_diff_density_rms 0.046
_refine_ls_extinction_method none
_refine_ls_goodness_of_fit_ref 1.053
_refine_ls_hydrogen_treatment constr
_refine_ls_matrix_type full
_refine_ls_number_parameters 181
_refine_ls_number_reflns 2209
_refine_ls_number_restraints 0
_refine_ls_restrained_S_all 1.053
_refine_ls_R_factor_all 0.0374
_refine_ls_R_factor_gt 0.0345
_refine_ls_shift/su_max 0.000
_refine_ls_shift/su_mean 0.000
_refine_ls_structure_factor_coef Fsqd
_refine_ls_weighting_details 'w=1/[\s^2^(Fo^2^)+(0.0506P)^2^+0.3263P] where P=(Fo^2^+2Fc^2^)/3'
_refine_ls_weighting_scheme calc
_refine_ls_wR_factor_gt 0.0928
_refine_ls_wR_factor_ref 0.0955
_reflns_Friedel_coverage 0.000
_reflns_number_gt 2006
_reflns_number_total 2209
_reflns_threshold_expression 'I > 2\s(I)'
_cod_data_source_file d3cc03481j2.cif
_cod_data_source_block syu374_auto
_cod_database_code 7132066
_shelx_shelxl_version_number 2019/2
_chemical_oxdiff_formula C15H9F4N
_shelx_space_group_comment
;
The symmetry employed for this shelxl refinement is uniquely defined
by the following loop, which should always be used as a source of
symmetry information in preference to the above space-group names.
They are only intended as comments.
;
_olex2_refinement_description
;
1. Fixed Uiso
 At 1.2 times of:
  All C(H) groups
2.a Aromatic/amide H refined with riding coordinates:
 C00C(H00C), C00D(H00D), C00E(H00E), C00F(H00F), C00G(H00G), C00H(H00H),
 C00I(H00I), C00J(H00J), C00K(H00K)
;
_olex2_submission_special_instructions 'No special instructions were received'
_oxdiff_exptl_absorpt_empirical_details
;
Empirical correction (ABSPACK) includes:
- Absorption correction using spherical harmonics
- Frame scaling
;
_oxdiff_exptl_absorpt_empirical_full_max 1.493
_oxdiff_exptl_absorpt_empirical_full_min 0.754

loop_
_space_group_symop_operation_xyz
'x, y, z'
'-x, y+1/2, -z+1/2'
'-x, -y, -z'
'x, -y-1/2, z-1/2'

loop_
_atom_site_label
_atom_site_type_symbol
_atom_site_fract_x
_atom_site_fract_y
_atom_site_fract_z
_atom_site_U_iso_or_equiv
_atom_site_adp_type
_atom_site_occupancy
_atom_site_site_symmetry_order
_atom_site_calc_flag
_atom_site_refinement_flags_posn
_atom_site_refinement_flags_adp
_atom_site_refinement_flags_occupancy
_atom_site_disorder_assembly
_atom_site_disorder_group
F001 F 0.26358(6) 0.20235(13) 0.64638(5) 0.0279(2) Uani 1 1 d . . . . .
F002 F 0.33879(5) 0.51846(13) 0.68418(5) 0.0268(2) Uani 1 1 d . . . . .
F003 F 0.11535(5) 0.43449(14) 0.57862(5) 0.0296(2) Uani 1 1 d . . . . .
F004 F 0.18828(6) 0.76234(13) 0.59989(5) 0.0289(2) Uani 1 1 d . . . . .
N005 N 0.45607(8) 0.52439(19) 0.19837(8) 0.0278(3) Uani 1 1 d . . . . .
C006 C 0.14450(9) 0.5537(2) 0.72823(8) 0.0220(3) Uani 1 1 d . . . . .
C007 C 0.32023(9) 0.4414(2) 0.53059(8) 0.0216(3) Uani 1 1 d . . . . .
C008 C 0.42935(9) 0.5048(2) 0.27040(9) 0.0241(3) Uani 1 1 d . . . . .
C009 C 0.39350(9) 0.4818(2) 0.36016(8) 0.0232(3) Uani 1 1 d . . . . .
C00A C 0.27762(9) 0.4253(2) 0.62228(8) 0.0219(3) Uani 1 1 d . . . . .
C00B C 0.17922(9) 0.5462(2) 0.63347(8) 0.0222(3) Uani 1 1 d . . . . .
C00C C 0.30409(10) 0.2676(2) 0.46849(9) 0.0245(3) Uani 1 1 d . . . . .
H00C H 0.268794 0.138547 0.484278 0.029 Uiso 1 1 calc R U . . .
C00D C 0.09233(9) 0.3716(2) 0.76320(9) 0.0255(3) Uani 1 1 d . . . . .
H00D H 0.075328 0.247568 0.727239 0.031 Uiso 1 1 calc R U . . .
C00E C 0.41047(9) 0.6554(2) 0.42268(9) 0.0249(3) Uani 1 1 d . . . . .
H00E H 0.446021 0.784203 0.407106 0.030 Uiso 1 1 calc R U . . .
C00F C 0.37400(9) 0.6345(2) 0.50805(9) 0.0242(3) Uani 1 1 d . . . . .
H00F H 0.385331 0.748913 0.550196 0.029 Uiso 1 1 calc R U . . .
C00G C 0.16955(10) 0.7400(2) 0.78177(9) 0.0255(3) Uani 1 1 d . . . . .
H00G H 0.204271 0.861511 0.758024 0.031 Uiso 1 1 calc R U . . .
C00H C 0.34064(10) 0.2870(2) 0.38318(9) 0.0255(3) Uani 1 1 d . . . . .
H00H H 0.330104 0.171139 0.341448 0.031 Uiso 1 1 calc R U . . .
C00I C 0.09110(10) 0.5620(3) 0.90596(9) 0.0298(3) Uani 1 1 d . . . . .
H00I H 0.073481 0.564197 0.965719 0.036 Uiso 1 1 calc R U . . .
C00J C 0.14252(10) 0.7438(2) 0.87071(9) 0.0290(3) Uani 1 1 d . . . . .
H00J H 0.158896 0.868289 0.906667 0.035 Uiso 1 1 calc R U . . .
C00K C 0.06587(10) 0.3770(2) 0.85248(9) 0.0291(3) Uani 1 1 d . . . . .
H00K H 0.031059 0.255902 0.876423 0.035 Uiso 1 1 calc R U . . .

loop_
_atom_site_aniso_label
_atom_site_aniso_U_11
_atom_site_aniso_U_22
_atom_site_aniso_U_33
_atom_site_aniso_U_23
_atom_site_aniso_U_13
_atom_site_aniso_U_12
F001 0.0357(4) 0.0205(4) 0.0276(4) 0.0057(3) 0.0066(3) 0.0011(3)
F002 0.0255(4) 0.0352(4) 0.0196(4) 0.0004(3) -0.0017(3) -0.0033(3)
F003 0.0261(4) 0.0408(5) 0.0220(4) -0.0052(3) -0.0024(3) -0.0025(3)
F004 0.0390(5) 0.0235(4) 0.0244(4) 0.0061(3) 0.0056(3) 0.0057(3)
N005 0.0333(6) 0.0261(6) 0.0240(6) -0.0007(4) 0.0054(5) 0.0009(5)
C006 0.0212(6) 0.0241(6) 0.0206(6) 0.0010(5) 0.0005(5) 0.0021(5)
C007 0.0224(6) 0.0211(6) 0.0213(6) 0.0014(5) 0.0003(5) 0.0023(5)
C008 0.0258(7) 0.0201(6) 0.0265(7) -0.0015(5) 0.0011(5) 0.0020(5)
C009 0.0242(6) 0.0242(6) 0.0211(6) 0.0009(5) 0.0016(5) 0.0047(5)
C00A 0.0254(6) 0.0184(6) 0.0217(6) 0.0016(5) -0.0011(5) -0.0021(5)
C00B 0.0251(7) 0.0209(6) 0.0207(6) 0.0011(5) -0.0017(5) -0.0009(5)
C00C 0.0268(6) 0.0200(6) 0.0266(7) 0.0011(5) 0.0012(5) -0.0020(5)
C00D 0.0254(6) 0.0252(7) 0.0260(7) -0.0010(5) 0.0002(5) -0.0021(5)
C00E 0.0263(6) 0.0226(6) 0.0259(7) 0.0016(5) 0.0025(5) -0.0017(5)
C00F 0.0278(7) 0.0216(6) 0.0232(6) -0.0020(5) 0.0010(5) -0.0009(5)
C00G 0.0266(7) 0.0246(7) 0.0252(7) 0.0002(5) 0.0013(5) -0.0024(5)
C00H 0.0298(7) 0.0223(6) 0.0244(7) -0.0038(5) 0.0000(5) 0.0010(5)
C00I 0.0267(7) 0.0422(8) 0.0205(6) 0.0000(6) 0.0040(5) 0.0005(6)
C00J 0.0307(7) 0.0310(7) 0.0253(7) -0.0058(5) -0.0005(5) -0.0003(6)
C00K 0.0257(7) 0.0332(7) 0.0286(7) 0.0056(6) 0.0028(5) -0.0048(5)

loop_
_atom_type_symbol
_atom_type_description
_atom_type_scat_dispersion_real
_atom_type_scat_dispersion_imag
_atom_type_scat_source
C C 0.0181 0.0091 'International Tables Vol C Tables 4.2.6.8 and 6.1.1.4'
H H 0.0000 0.0000 'International Tables Vol C Tables 4.2.6.8 and 6.1.1.4'
F F 0.0727 0.0534 'International Tables Vol C Tables 4.2.6.8 and 6.1.1.4'
N N 0.0311 0.0180 'International Tables Vol C Tables 4.2.6.8 and 6.1.1.4'

loop_
_geom_angle_atom_site_label_1
_geom_angle_atom_site_label_2
_geom_angle_atom_site_label_3
_geom_angle
_geom_angle_site_symmetry_1
_geom_angle_site_symmetry_3
_geom_angle_publ_flag
C00D C006 C00B 120.47(11) . . ?
C00D C006 C00G 120.46(12) . . ?
C00G C006 C00B 118.99(11) . . ?
C00C C007 C00A 120.13(11) . . ?
C00C C007 C00F 120.58(12) . . ?
C00F C007 C00A 119.27(11) . . ?
N005 C008 C009 178.62(14) . . ?
C00E C009 C008 119.90(11) . . ?
C00E C009 C00H 120.59(12) . . ?
C00H C009 C008 119.51(12) . . ?
F001 C00A C007 111.09(10) . . ?
F001 C00A C00B 106.00(10) . . ?
F002 C00A F001 106.87(10) . . ?
F002 C00A C007 110.25(10) . . ?
F002 C00A C00B 106.84(10) . . ?
C007 C00A C00B 115.33(10) . . ?
F003 C00B C006 111.51(10) . . ?
F003 C00B C00A 106.63(10) . . ?
F004 C00B F003 106.34(10) . . ?
F004 C00B C006 110.67(10) . . ?
F004 C00B C00A 107.16(10) . . ?
C006 C00B C00A 114.11(10) . . ?
C007 C00C H00C 120.0 . . ?
C00H C00C C007 119.91(12) . . ?
C00H C00C H00C 120.0 . . ?
C006 C00D H00D 120.4 . . ?
C006 C00D C00K 119.28(12) . . ?
C00K C00D H00D 120.4 . . ?
C009 C00E H00E 120.2 . . ?
C00F C00E C009 119.57(12) . . ?
C00F C00E H00E 120.2 . . ?
C007 C00F H00F 120.1 . . ?
C00E C00F C007 119.79(12) . . ?
C00E C00F H00F 120.1 . . ?
C006 C00G H00G 120.1 . . ?
C00J C00G C006 119.75(12) . . ?
C00J C00G H00G 120.1 . . ?
C009 C00H H00H 120.2 . . ?
C00C C00H C009 119.55(12) . . ?
C00C C00H H00H 120.2 . . ?
C00J C00I H00I 119.9 . . ?
C00K C00I H00I 119.9 . . ?
C00K C00I C00J 120.22(13) . . ?
C00G C00J H00J 120.0 . . ?
C00I C00J C00G 119.97(13) . . ?
C00I C00J H00J 120.0 . . ?
C00D C00K H00K 119.8 . . ?
C00I C00K C00D 120.32(12) . . ?
C00I C00K H00K 119.8 . . ?

loop_
_geom_bond_atom_site_label_1
_geom_bond_atom_site_label_2
_geom_bond_distance
_geom_bond_site_symmetry_2
_geom_bond_publ_flag
F001 C00A 1.3633(15) . ?
F002 C00A 1.3626(15) . ?
F003 C00B 1.3667(15) . ?
F004 C00B 1.3626(15) . ?
N005 C008 1.1498(18) . ?
C006 C00B 1.5038(17) . ?
C006 C00D 1.3909(19) . ?
C006 C00G 1.3913(19) . ?
C007 C00A 1.5037(17) . ?
C007 C00C 1.3911(19) . ?
C007 C00F 1.3946(18) . ?
C008 C009 1.4443(18) . ?
C009 C00E 1.3961(19) . ?
C009 C00H 1.3977(19) . ?
C00A C00B 1.5491(18) . ?
C00C H00C 0.9300 . ?
C00C C00H 1.3841(19) . ?
C00D H00D 0.9300 . ?
C00D C00K 1.3902(19) . ?
C00E H00E 0.9300 . ?
C00E C00F 1.3852(18) . ?
C00F H00F 0.9300 . ?
C00G H00G 0.9300 . ?
C00G C00J 1.3874(19) . ?
C00H H00H 0.9300 . ?
C00I H00I 0.9300 . ?
C00I C00J 1.386(2) . ?
C00I C00K 1.385(2) . ?
C00J H00J 0.9300 . ?
C00K H00K 0.9300 . ?

loop_
_geom_torsion_atom_site_label_1
_geom_torsion_atom_site_label_2
_geom_torsion_atom_site_label_3
_geom_torsion_atom_site_label_4
_geom_torsion
_geom_torsion_site_symmetry_1
_geom_torsion_site_symmetry_2
_geom_torsion_site_symmetry_3
_geom_torsion_site_symmetry_4
_geom_torsion_publ_flag
F001 C00A C00B F003 -59.44(12) . . . . ?
F001 C00A C00B F004 -172.99(9) . . . . ?
F001 C00A C00B C006 64.12(13) . . . . ?
F002 C00A C00B F003 -173.16(9) . . . . ?
F002 C00A C00B F004 73.29(12) . . . . ?
F002 C00A C00B C006 -49.59(13) . . . . ?
C006 C00D C00K C00I 0.1(2) . . . . ?
C006 C00G C00J C00I 0.3(2) . . . . ?
C007 C00A C00B F003 63.92(13) . . . . ?
C007 C00A C00B F004 -49.63(14) . . . . ?
C007 C00A C00B C006 -172.51(10) . . . . ?
C007 C00C C00H C009 -0.07(19) . . . . ?
C008 C009 C00E C00F 178.54(12) . . . . ?
C008 C009 C00H C00C -178.30(12) . . . . ?
C009 C00E C00F C007 -0.42(19) . . . . ?
C00A C007 C00C C00H 177.74(12) . . . . ?
C00A C007 C00F C00E -177.51(11) . . . . ?
C00B C006 C00D C00K 176.33(12) . . . . ?
C00B C006 C00G C00J -176.55(12) . . . . ?
C00C C007 C00A F001 26.73(16) . . . . ?
C00C C007 C00A F002 145.02(12) . . . . ?
C00C C007 C00A C00B -93.90(14) . . . . ?
C00C C007 C00F C00E 1.00(19) . . . . ?
C00D C006 C00B F003 34.45(16) . . . . ?
C00D C006 C00B F004 152.60(12) . . . . ?
C00D C006 C00B C00A -86.44(14) . . . . ?
C00D C006 C00G C00J 0.2(2) . . . . ?
C00E C009 C00H C00C 0.6(2) . . . . ?
C00F C007 C00A F001 -154.75(11) . . . . ?
C00F C007 C00A F002 -36.47(15) . . . . ?
C00F C007 C00A C00B 84.62(15) . . . . ?
C00F C007 C00C C00H -0.8(2) . . . . ?
C00G C006 C00B F003 -148.81(12) . . . . ?
C00G C006 C00B F004 -30.66(16) . . . . ?
C00G C006 C00B C00A 90.30(14) . . . . ?
C00G C006 C00D C00K -0.36(19) . . . . ?
C00H C009 C00E C00F -0.40(19) . . . . ?
C00J C00I C00K C00D 0.3(2) . . . . ?
C00K C00I C00J C00G -0.5(2) . . . . ?
